data_7109868
loop_
_publ_author_name
'Toshiaki Murai'
'Yuuki Maekawa'
'Masaki Monzaki'
'Takafumi Ando'
'Toshifumi Maruyama'

_publ_section_title
;
 Anti-Markovnikov hydrophosphoroselenoylation of alkenes using
 phosphorodiselenoic acid esters leading to the formation of
 phosphonoselenoic acid esters
;
_journal_name_full Chem.Commun.
_journal_page_first 9675
_journal_paper_doi 10.1039/c3cc45912h
_journal_volume 49
_journal_year 2013
_chemical_absolute_configuration syn
_chemical_formula_moiety 'C29 H23 O2 P Se'
_chemical_formula_sum 'C29 H23 O2 P Se'
_chemical_formula_weight 513.40
_chemical_name_systematic
; 
 ? 
;
_space_group_IT_number 18
_symmetry_cell_setting orthorhombic
_symmetry_Int_Tables_number 18
_symmetry_space_group_name_Hall 'P 2 2ab'
_symmetry_space_group_name_H-M 'P 21 21 2'
_atom_sites_solution_hydrogens geom
_atom_sites_solution_primary direct
_atom_sites_solution_secondary difmap
_audit_creation_method SHELXL-97
_cell_angle_alpha 90.00
_cell_angle_beta 90.00
_cell_angle_gamma 90.00
_cell_formula_units_Z 4
_cell_length_a 13.151(8)
_cell_length_b 23.056(13)
_cell_length_c 7.806(5)
_cell_measurement_reflns_used 7551
_cell_measurement_temperature 193(2)
_cell_measurement_theta_max 27.5
_cell_measurement_theta_min 3.0
_cell_volume 2367(2)
_computing_structure_refinement 'SHELXL-97 (Sheldrick, 1997)'
_computing_structure_solution 'SHELXS-97 (Sheldrick, 1990)'
_diffrn_ambient_temperature 193(2)
_diffrn_detector_area_resol_mean 14.62
_diffrn_measured_fraction_theta_full 0.989
_diffrn_measured_fraction_theta_max 0.989
_diffrn_measurement_device_type 'Rigaku/MSC Mercury CCD'
_diffrn_measurement_method \w
_diffrn_radiation_monochromator graphite
_diffrn_radiation_type MoK\a
_diffrn_radiation_wavelength 0.71070
_diffrn_reflns_av_R_equivalents 0.0579
_diffrn_reflns_av_sigmaI/netI 0.0469
_diffrn_reflns_limit_h_max 17
_diffrn_reflns_limit_h_min -16
_diffrn_reflns_limit_k_max 29
_diffrn_reflns_limit_k_min -28
_diffrn_reflns_limit_l_max 7
_diffrn_reflns_limit_l_min -10
_diffrn_reflns_number 19181
_diffrn_reflns_theta_full 27.48
_diffrn_reflns_theta_max 27.48
_diffrn_reflns_theta_min 3.03
_exptl_absorpt_coefficient_mu 1.679
_exptl_absorpt_correction_T_max 0.774
_exptl_absorpt_correction_T_min 0.597
_exptl_absorpt_correction_type integration
_exptl_absorpt_process_details '(Higashi, 1999)'
_exptl_crystal_colour Colorless
_exptl_crystal_density_diffrn 1.441
_exptl_crystal_density_method 'not measured'
_exptl_crystal_description Block
_exptl_crystal_F_000 1048
_exptl_crystal_size_max 0.29
_exptl_crystal_size_mid 0.17
_exptl_crystal_size_min 0.17
_refine_diff_density_max 0.580
_refine_diff_density_min -0.482
_refine_diff_density_rms 0.064
_refine_ls_abs_structure_details 'Flack H D (1983), Acta Cryst. A39, 876-881'
_refine_ls_abs_structure_Flack 0.008(10)
_refine_ls_extinction_method none
_refine_ls_goodness_of_fit_ref 1.121
_refine_ls_hydrogen_treatment constr
_refine_ls_matrix_type full
_refine_ls_number_parameters 299
_refine_ls_number_reflns 5357
_refine_ls_number_restraints 0
_refine_ls_restrained_S_all 1.121
_refine_ls_R_factor_all 0.0520
_refine_ls_R_factor_gt 0.0477
_refine_ls_shift/su_max 0.000
_refine_ls_shift/su_mean 0.000
_refine_ls_structure_factor_coef Fsqd
_refine_ls_weighting_details 'calc w=1/[\s^2^(Fo^2^)+(0.0230P)^2^+2.4489P] where P=(Fo^2^+2Fc^2^)/3'
_refine_ls_weighting_scheme calc
_refine_ls_wR_factor_gt 0.0932
_refine_ls_wR_factor_ref 0.0949
_reflns_number_gt 5083
_reflns_number_total 5357
_reflns_threshold_expression >2sigma(I)
_cod_data_source_file c3cc45912h.txt
_cod_data_source_block crystalclear
_cod_original_sg_symbol_H-M 'p 21 21 2'
_cod_database_code 7109868

loop_
_symmetry_equiv_pos_as_xyz
'x, y, z'
'-x, -y, z'
'x+1/2, -y+1/2, -z'
'-x+1/2, y+1/2, -z'

loop_
_atom_site_label
_atom_site_type_symbol
_atom_site_fract_x
_atom_site_fract_y
_atom_site_fract_z
_atom_site_U_iso_or_equiv
_atom_site_adp_type
_atom_site_occupancy
_atom_site_symmetry_multiplicity
_atom_site_calc_flag
_atom_site_refinement_flags
Se1 Se 0.53975(3) 0.878174(17) 0.46600(5) 0.03685(10) Uani 1 1 d .
P1 P 0.38698(7) 0.87778(4) 0.40581(10) 0.02528(17) Uani 1 1 d .
O1 O 0.32380(18) 0.93657(9) 0.4423(3) 0.0277(5) Uani 1 1 d .
O2 O 0.32683(18) 0.83038(9) 0.5184(3) 0.0261(5) Uani 1 1 d .
C1 C 0.2691(3) 0.77433(16) -0.0688(5) 0.0333(8) Uani 1 1 d .
H1 H 0.2515 0.8120 -0.1086 0.040 Uiso 1 1 calc R
C2 C 0.2114(3) 0.72742(18) -0.1205(6) 0.0424(10) Uani 1 1 d .
H2 H 0.1554 0.7329 -0.1956 0.051 Uiso 1 1 calc R
C3 C 0.2354(4) 0.67231(19) -0.0625(7) 0.0545(12) Uani 1 1 d .
H3 H 0.1958 0.6399 -0.0970 0.065 Uiso 1 1 calc R
C4 C 0.3174(4) 0.66489(19) 0.0457(7) 0.0584(13) Uani 1 1 d .
H4 H 0.3345 0.6271 0.0846 0.070 Uiso 1 1 calc R
C5 C 0.3751(4) 0.7122(2) 0.0984(6) 0.0513(12) Uani 1 1 d .
H5 H 0.4305 0.7064 0.1748 0.062 Uiso 1 1 calc R
C6 C 0.3529(3) 0.76792(16) 0.0406(5) 0.0347(8) Uani 1 1 d .
C7 C 0.4172(3) 0.81958(19) 0.0927(5) 0.0388(9) Uani 1 1 d .
H6 H 0.4704 0.8055 0.1743 0.047 Uiso 1 1 calc R
C8 C 0.4715(4) 0.8462(2) -0.0625(6) 0.0581(13) Uani 1 1 d .
H7 H 0.4210 0.8583 -0.1476 0.087 Uiso 1 1 calc R
H8 H 0.5172 0.8174 -0.1134 0.087 Uiso 1 1 calc R
H9 H 0.5111 0.8800 -0.0256 0.087 Uiso 1 1 calc R
C9 C 0.3543(3) 0.86726(17) 0.1850(4) 0.0341(8) Uani 1 1 d .
H10 H 0.2813 0.8569 0.1777 0.041 Uiso 1 1 calc R
H11 H 0.3638 0.9044 0.1234 0.041 Uiso 1 1 calc R
C10 C 0.2939(3) 0.94933(14) 0.6103(4) 0.0258(7) Uani 1 1 d .
C11 C 0.3457(3) 0.99447(15) 0.6945(5) 0.0307(8) Uani 1 1 d .
H12 H 0.4020 1.0132 0.6419 0.037 Uiso 1 1 calc R
C12 C 0.3133(3) 1.01069(14) 0.8535(5) 0.0323(8) Uani 1 1 d .
H13 H 0.3459 1.0421 0.9100 0.039 Uiso 1 1 calc R
C13 C 0.2319(3) 0.98166(14) 0.9362(5) 0.0276(8) Uani 1 1 d .
C14 C 0.1819(3) 0.93489(14) 0.8517(4) 0.0238(7) Uani 1 1 d .
C15 C 0.2132(2) 0.91960(14) 0.6801(4) 0.0223(6) Uani 1 1 d .
C16 C 0.1993(3) 0.99791(16) 1.1039(5) 0.0347(8) Uani 1 1 d .
H14 H 0.2310 1.0298 1.1596 0.042 Uiso 1 1 calc R
C17 C 0.1238(3) 0.96864(17) 1.1855(5) 0.0399(10) Uani 1 1 d .
H15 H 0.1027 0.9801 1.2968 0.048 Uiso 1 1 calc R
C18 C 0.0772(3) 0.92142(17) 1.1043(5) 0.0374(9) Uani 1 1 d .
H16 H 0.0249 0.9008 1.1622 0.045 Uiso 1 1 calc R
C19 C 0.1055(3) 0.90437(15) 0.9427(4) 0.0291(7) Uani 1 1 d .
H17 H 0.0736 0.8718 0.8912 0.035 Uiso 1 1 calc R
C20 C 0.2196(3) 0.82928(13) 0.5066(4) 0.0248(7) Uani 1 1 d .
C21 C 0.1624(2) 0.87267(14) 0.5795(4) 0.0223(6) Uani 1 1 d .
C22 C 0.0547(2) 0.87167(14) 0.5488(4) 0.0261(7) Uani 1 1 d .
C23 C 0.0113(3) 0.82370(15) 0.4591(5) 0.0302(7) Uani 1 1 d .
C24 C 0.0749(3) 0.77869(15) 0.3990(5) 0.0347(8) Uani 1 1 d .
H18 H 0.0456 0.7460 0.3440 0.042 Uiso 1 1 calc R
C25 C 0.1780(3) 0.78160(15) 0.4188(5) 0.0325(8) Uani 1 1 d .
H19 H 0.2207 0.7520 0.3741 0.039 Uiso 1 1 calc R
C26 C -0.0103(3) 0.91824(15) 0.5954(5) 0.0295(8) Uani 1 1 d .
H20 H 0.0171 0.9510 0.6528 0.035 Uiso 1 1 calc R
C27 C -0.1120(3) 0.91655(17) 0.5587(5) 0.0369(9) Uani 1 1 d .
H21 H -0.1543 0.9482 0.5902 0.044 Uiso 1 1 calc R
C28 C -0.1542(3) 0.86831(19) 0.4746(5) 0.0420(9) Uani 1 1 d .
H22 H -0.2252 0.8673 0.4519 0.050 Uiso 1 1 calc R
C29 C -0.0951(3) 0.82333(18) 0.4258(5) 0.0385(9) Uani 1 1 d .
H23 H -0.1249 0.7911 0.3687 0.046 Uiso 1 1 calc R

loop_
_atom_site_aniso_label
_atom_site_aniso_U_11
_atom_site_aniso_U_22
_atom_site_aniso_U_33
_atom_site_aniso_U_23
_atom_site_aniso_U_13
_atom_site_aniso_U_12
Se1 0.02425(16) 0.0480(2) 0.03835(19) -0.00965(18) -0.00113(16) -0.00054(18)
P1 0.0269(4) 0.0279(4) 0.0211(4) -0.0026(4) 0.0019(3) 0.0030(4)
O1 0.0292(13) 0.0286(11) 0.0254(13) -0.0015(9) 0.0079(10) 0.0043(10)
O2 0.0264(12) 0.0266(11) 0.0252(12) 0.0007(9) -0.0016(10) 0.0029(9)
C1 0.033(2) 0.039(2) 0.028(2) 0.0052(15) -0.0018(15) 0.0073(15)
C2 0.034(2) 0.051(2) 0.043(2) 0.0023(19) 0.0056(19) -0.0011(18)
C3 0.062(3) 0.045(2) 0.057(3) 0.001(2) 0.016(2) -0.005(2)
C4 0.085(4) 0.040(2) 0.050(3) 0.011(2) 0.017(3) 0.013(2)
C5 0.063(3) 0.062(3) 0.028(2) 0.0048(19) -0.006(2) 0.029(2)
C6 0.039(2) 0.046(2) 0.0185(16) -0.0013(16) 0.0014(16) 0.0154(16)
C7 0.032(2) 0.061(2) 0.0231(18) -0.0122(17) -0.0053(15) 0.0143(18)
C8 0.040(3) 0.087(3) 0.048(3) -0.027(2) 0.016(2) -0.016(2)
C9 0.033(2) 0.047(2) 0.0224(17) -0.0051(15) -0.0010(14) 0.0103(16)
C10 0.0282(18) 0.0262(16) 0.0229(17) -0.0005(13) 0.0013(14) 0.0027(13)
C11 0.0250(17) 0.0282(17) 0.039(2) -0.0038(14) 0.0035(15) -0.0014(14)
C12 0.035(2) 0.0241(16) 0.038(2) -0.0086(14) -0.0037(16) -0.0003(15)
C13 0.0260(17) 0.0268(16) 0.030(2) -0.0064(13) -0.0027(14) 0.0062(13)
C14 0.0219(17) 0.0279(15) 0.0216(16) -0.0002(12) -0.0014(13) 0.0036(13)
C15 0.0190(16) 0.0252(15) 0.0225(16) -0.0026(12) -0.0016(12) 0.0019(12)
C16 0.041(2) 0.0341(18) 0.0287(19) -0.0084(15) -0.0056(17) 0.0078(15)
C17 0.050(3) 0.052(2) 0.0178(18) -0.0045(16) 0.0045(17) 0.0132(19)
C18 0.037(2) 0.049(2) 0.0252(18) 0.0066(17) 0.0084(16) 0.0070(17)
C19 0.0293(18) 0.0334(17) 0.0245(19) 0.0029(14) 0.0013(14) 0.0034(14)
C20 0.0245(17) 0.0274(15) 0.0225(19) 0.0007(12) 0.0015(12) 0.0012(12)
C21 0.0234(16) 0.0275(15) 0.0161(14) 0.0000(12) -0.0007(11) 0.0014(13)
C22 0.0311(19) 0.0301(15) 0.0171(14) 0.0025(14) -0.0002(13) -0.0036(14)
C23 0.032(2) 0.0379(18) 0.0210(16) 0.0039(15) -0.0012(15) -0.0079(13)
C24 0.044(2) 0.0322(18) 0.0282(18) -0.0067(15) -0.0045(16) -0.0104(15)
C25 0.036(2) 0.0278(17) 0.033(2) -0.0049(14) -0.0001(16) 0.0007(15)
C26 0.0277(19) 0.0332(17) 0.0276(18) 0.0008(14) 0.0000(14) -0.0005(13)
C27 0.0244(18) 0.047(2) 0.039(2) 0.0052(17) 0.0042(16) 0.0070(16)
C28 0.0244(18) 0.066(3) 0.0354(19) 0.003(2) -0.0011(17) -0.0035(17)
C29 0.035(2) 0.051(2) 0.029(2) 0.0008(16) -0.0034(15) -0.0145(18)

loop_
_atom_type_symbol
_atom_type_description
_atom_type_scat_dispersion_real
_atom_type_scat_dispersion_imag
_atom_type_scat_source
C C 0.0033 0.0016 'International Tables Vol C Tables 4.2.6.8 and 6.1.1.4'
H H 0.0000 0.0000 'International Tables Vol C Tables 4.2.6.8 and 6.1.1.4'
O O 0.0106 0.0060 'International Tables Vol C Tables 4.2.6.8 and 6.1.1.4'
P P 0.1023 0.0942 'International Tables Vol C Tables 4.2.6.8 and 6.1.1.4'
Se Se -0.0929 2.2259 'International Tables Vol C Tables 4.2.6.8 and 6.1.1.4'

loop_
_geom_angle_atom_site_label_1
_geom_angle_atom_site_label_2
_geom_angle_atom_site_label_3
_geom_angle
O2 P1 O1 102.74(13)
O2 P1 C9 108.38(17)
O1 P1 C9 99.19(15)
O2 P1 Se1 110.91(10)
O1 P1 Se1 117.20(10)
C9 P1 Se1 116.94(13)
C10 O1 P1 119.1(2)
C20 O2 P1 117.8(2)
C2 C1 C6 121.8(4)
C2 C1 H1 119.1
C6 C1 H1 119.1
C1 C2 C3 119.9(4)
C1 C2 H2 120.1
C3 C2 H2 120.1
C4 C3 C2 119.5(4)
C4 C3 H3 120.3
C2 C3 H3 120.3
C3 C4 C5 120.7(4)
C3 C4 H4 119.7
C5 C4 H4 119.7
C4 C5 C6 120.8(4)
C4 C5 H5 119.6
C6 C5 H5 119.6
C5 C6 C1 117.4(4)
C5 C6 C7 121.4(4)
C1 C6 C7 121.3(3)
C6 C7 C8 111.3(3)
C6 C7 C9 112.5(3)
C8 C7 C9 109.3(4)
C6 C7 H6 107.9
C8 C7 H6 107.9
C9 C7 H6 107.9
C7 C8 H7 109.5
C7 C8 H8 109.5
H7 C8 H8 109.5
C7 C8 H9 109.5
H7 C8 H9 109.5
H8 C8 H9 109.5
C7 C9 P1 114.4(3)
C7 C9 H10 108.6
P1 C9 H10 108.6
C7 C9 H11 108.6
P1 C9 H11 108.6
H10 C9 H11 107.6
C15 C10 O1 118.8(3)
C15 C10 C11 123.8(3)
O1 C10 C11 117.2(3)
C12 C11 C10 118.4(3)
C12 C11 H12 120.8
C10 C11 H12 120.8
C11 C12 C13 121.4(3)
C11 C12 H13 119.3
C13 C12 H13 119.3
C12 C13 C14 119.7(3)
C12 C13 C16 121.4(3)
C14 C13 C16 119.0(3)
C19 C14 C13 118.1(3)
C19 C14 C15 123.0(3)
C13 C14 C15 118.9(3)
C10 C15 C14 117.7(3)
C10 C15 C21 119.8(3)
C14 C15 C21 122.5(3)
C17 C16 C13 121.2(4)
C17 C16 H14 119.4
C13 C16 H14 119.4
C16 C17 C18 119.6(3)
C16 C17 H15 120.2
C18 C17 H15 120.2
C19 C18 C17 121.3(4)
C19 C18 H16 119.4
C17 C18 H16 119.4
C18 C19 C14 120.7(4)
C18 C19 H17 119.6
C14 C19 H17 119.6
C21 C20 C25 123.9(3)
C21 C20 O2 120.4(3)
C25 C20 O2 115.7(3)
C20 C21 C22 117.3(3)
C20 C21 C15 120.0(3)
C22 C21 C15 122.7(3)
C26 C22 C23 118.1(3)
C26 C22 C21 122.6(3)
C23 C22 C21 119.2(3)
C24 C23 C29 121.1(4)
C24 C23 C22 119.7(3)
C29 C23 C22 119.2(3)
C25 C24 C23 120.9(3)
C25 C24 H18 119.5
C23 C24 H18 119.5
C24 C25 C20 118.7(3)
C24 C25 H19 120.7
C20 C25 H19 120.7
C27 C26 C22 120.9(3)
C27 C26 H20 119.5
C22 C26 H20 119.5
C26 C27 C28 120.4(4)
C26 C27 H21 119.8
C28 C27 H21 119.8
C29 C28 C27 120.8(4)
C29 C28 H22 119.6
C27 C28 H22 119.6
C28 C29 C23 120.6(4)
C28 C29 H23 119.7
C23 C29 H23 119.7

loop_
_geom_bond_atom_site_label_1
_geom_bond_atom_site_label_2
_geom_bond_distance
Se1 P1 2.0634(15)
P1 O2 1.610(2)
P1 O1 1.615(2)
P1 C9 1.793(4)
O1 C10 1.400(4)
O2 C20 1.413(4)
C1 C2 1.381(6)
C1 C6 1.402(5)
C1 H1 0.9500
C2 C3 1.385(6)
C2 H2 0.9500
C3 C4 1.380(7)
C3 H3 0.9500
C4 C5 1.391(7)
C4 H4 0.9500
C5 C6 1.393(5)
C5 H5 0.9500
C6 C7 1.516(6)
C7 C8 1.535(6)
C7 C9 1.553(5)
C7 H6 1.0000
C8 H7 0.9800
C8 H8 0.9800
C8 H9 0.9800
C9 H10 0.9900
C9 H11 0.9900
C10 C15 1.377(5)
C10 C11 1.407(5)
C11 C12 1.365(5)
C11 H12 0.9500
C12 C13 1.418(5)
C12 H13 0.9500
C13 C14 1.425(5)
C13 C16 1.428(5)
C14 C19 1.418(5)
C14 C15 1.445(4)
C15 C21 1.495(4)
C16 C17 1.359(6)
C16 H14 0.9500
C17 C18 1.401(6)
C17 H15 0.9500
C18 C19 1.373(5)
C18 H16 0.9500
C19 H17 0.9500
C20 C21 1.375(4)
C20 C25 1.406(5)
C21 C22 1.436(4)
C22 C26 1.420(5)
C22 C23 1.428(4)
C23 C24 1.413(5)
C23 C29 1.424(5)
C24 C25 1.366(5)
C24 H18 0.9500
C25 H19 0.9500
C26 C27 1.368(5)
C26 H20 0.9500
C27 C28 1.406(6)
C27 H21 0.9500
C28 C29 1.351(6)
C28 H22 0.9500
C29 H23 0.9500

loop_
_geom_torsion_atom_site_label_1
_geom_torsion_atom_site_label_2
_geom_torsion_atom_site_label_3
_geom_torsion_atom_site_label_4
_geom_torsion
O2 P1 O1 C10 44.0(3)
C9 P1 O1 C10 155.3(3)
Se1 P1 O1 C10 -77.9(3)
O1 P1 O2 C20 46.9(2)
C9 P1 O2 C20 -57.4(3)
Se1 P1 O2 C20 172.91(19)
C6 C1 C2 C3 0.6(6)
C1 C2 C3 C4 -0.4(7)
C2 C3 C4 C5 0.7(7)
C3 C4 C5 C6 -1.3(7)
C4 C5 C6 C1 1.4(6)
C4 C5 C6 C7 -178.1(4)
C2 C1 C6 C5 -1.1(6)
C2 C1 C6 C7 178.4(4)
C5 C6 C7 C8 115.2(5)
C1 C6 C7 C8 -64.3(5)
C5 C6 C7 C9 -121.8(4)
C1 C6 C7 C9 58.8(5)
C6 C7 C9 P1 113.8(3)
C8 C7 C9 P1 -122.1(3)
O2 P1 C9 C7 -83.6(3)
O1 P1 C9 C7 169.6(3)
Se1 P1 C9 C7 42.6(3)
P1 O1 C10 C15 -76.0(4)
P1 O1 C10 C11 107.4(3)
C15 C10 C11 C12 -1.2(5)
O1 C10 C11 C12 175.3(3)
C10 C11 C12 C13 2.4(5)
C11 C12 C13 C14 -0.6(5)
C11 C12 C13 C16 178.8(3)
C12 C13 C14 C19 175.8(3)
C16 C13 C14 C19 -3.5(5)
C12 C13 C14 C15 -2.4(5)
C16 C13 C14 C15 178.3(3)
O1 C10 C15 C14 -178.1(3)
C11 C10 C15 C14 -1.7(5)
O1 C10 C15 C21 2.9(5)
C11 C10 C15 C21 179.3(3)
C19 C14 C15 C10 -174.7(3)
C13 C14 C15 C10 3.4(5)
C19 C14 C15 C21 4.3(5)
C13 C14 C15 C21 -177.6(3)
C12 C13 C16 C17 -177.5(4)
C14 C13 C16 C17 1.8(5)
C13 C16 C17 C18 0.3(6)
C16 C17 C18 C19 -0.7(6)
C17 C18 C19 C14 -1.1(5)
C13 C14 C19 C18 3.2(5)
C15 C14 C19 C18 -178.6(3)
P1 O2 C20 C21 -72.1(4)
P1 O2 C20 C25 108.5(3)
C25 C20 C21 C22 -6.3(5)
O2 C20 C21 C22 174.3(3)
C25 C20 C21 C15 176.0(3)
O2 C20 C21 C15 -3.3(4)
C10 C15 C21 C20 51.0(4)
C14 C15 C21 C20 -127.9(3)
C10 C15 C21 C22 -126.5(3)
C14 C15 C21 C22 54.6(4)
C20 C21 C22 C26 -170.6(3)
C15 C21 C22 C26 7.0(5)
C20 C21 C22 C23 5.7(4)
C15 C21 C22 C23 -176.7(3)
C26 C22 C23 C24 175.1(3)
C21 C22 C23 C24 -1.3(5)
C26 C22 C23 C29 -2.4(5)
C21 C22 C23 C29 -178.8(3)
C29 C23 C24 C25 174.5(4)
C22 C23 C24 C25 -2.9(6)
C23 C24 C25 C20 2.5(6)
C21 C20 C25 C24 2.2(5)
O2 C20 C25 C24 -178.3(3)
C23 C22 C26 C27 1.5(5)
C21 C22 C26 C27 177.7(3)
C22 C26 C27 C28 0.3(6)
C26 C27 C28 C29 -1.2(6)
C27 C28 C29 C23 0.3(6)
C24 C23 C29 C28 -175.9(4)
C22 C23 C29 C28 1.5(6)
